data_7058839
loop_
_publ_author_name
'Borah, Nilotpal'
'Nayak, Biswajit'
'Gogoi, Abhijit'
'Das, Gopal'

_publ_section_title
;
 A benzimidazole-based non-symmetrical tripodal receptor for the
 ratiometric fluorescence sensing of fluoride ions and solid state
 recognition of sulfate ions
;
_journal_issue 42
_journal_name_full 'New Journal of Chemistry'
_journal_page_first 16497
_journal_paper_doi 10.1039/C9NJ03961A
_journal_volume 43
_journal_year 2019
_chemical_formula_moiety 'C27 H24 N6 O, O4 S'
_chemical_formula_sum 'C27 H24 N6 O5 S'
_chemical_formula_weight 544.58
_space_group_crystal_system triclinic
_space_group_IT_number 2
_space_group_name_Hall '-P 1'
_space_group_name_H-M_alt 'P -1'
_symmetry_space_group_name_Hall '-P 1'
_symmetry_space_group_name_H-M 'P -1'
_atom_sites_solution_hydrogens geom
_audit_creation_method SHELXL-2014/7
_audit_update_record
;
2019-06-04 deposited with the CCDC.    2019-09-20 downloaded from the CCDC.
;
_cell_angle_alpha 99.628(12)
_cell_angle_beta 108.857(11)
_cell_angle_gamma 90.120(11)
_cell_formula_units_Z 4
_cell_length_a 12.349(4)
_cell_length_b 13.224(4)
_cell_length_c 16.924(6)
_cell_measurement_reflns_used 4025
_cell_measurement_temperature 298(2)
_cell_measurement_theta_max 20.28
_cell_measurement_theta_min 2.46
_cell_volume 2573.9(15)
_computing_structure_refinement 'SHELXL-2014/7 (Sheldrick, 2014)'
_diffrn_ambient_temperature 298(2)
_diffrn_measured_fraction_theta_full 1.000
_diffrn_measured_fraction_theta_max 1.000
_diffrn_measurement_device_type 'ccd area detector'
_diffrn_measurement_method 'phi and omega scans'
_diffrn_radiation_type MoK\a
_diffrn_radiation_wavelength 0.71073
_diffrn_reflns_av_R_equivalents 0.2060
_diffrn_reflns_av_unetI/netI 0.1219
_diffrn_reflns_Laue_measured_fraction_full 1.000
_diffrn_reflns_Laue_measured_fraction_max 1.000
_diffrn_reflns_limit_h_max 14
_diffrn_reflns_limit_h_min -14
_diffrn_reflns_limit_k_max 15
_diffrn_reflns_limit_k_min -15
_diffrn_reflns_limit_l_max 20
_diffrn_reflns_limit_l_min -20
_diffrn_reflns_number 91599
_diffrn_reflns_point_group_measured_fraction_full 1.000
_diffrn_reflns_point_group_measured_fraction_max 1.000
_diffrn_reflns_theta_full 25.000
_diffrn_reflns_theta_max 25.000
_diffrn_reflns_theta_min 1.292
_exptl_absorpt_coefficient_mu 0.177
_exptl_absorpt_correction_type multi-scan
_exptl_absorpt_process_details SADABS
_exptl_crystal_colour blue
_exptl_crystal_density_diffrn 1.405
_exptl_crystal_description block
_exptl_crystal_F_000 1136.0
_exptl_crystal_size_max 0.26
_exptl_crystal_size_mid 0.21
_exptl_crystal_size_min 0.17
_exptl_transmission_factor_max 0.952
_exptl_transmission_factor_min 0.930
_refine_diff_density_max 3.029
_refine_diff_density_min -0.583
_refine_diff_density_rms 0.212
_refine_ls_extinction_coef 0.034(5)
_refine_ls_extinction_expression Fc^*^=kFc[1+0.001xFc^2^\l^3^/sin(2\q)]^-1/4^
_refine_ls_extinction_method 'SHELXL-2014/7 (Sheldrick 2014'
_refine_ls_goodness_of_fit_ref 1.800
_refine_ls_hydrogen_treatment constr
_refine_ls_matrix_type full
_refine_ls_number_parameters 704
_refine_ls_number_reflns 9080
_refine_ls_number_restraints 0
_refine_ls_restrained_S_all 1.800
_refine_ls_R_factor_all 0.2005
_refine_ls_R_factor_gt 0.1529
_refine_ls_shift/su_max 0.000
_refine_ls_shift/su_mean 0.000
_refine_ls_structure_factor_coef Fsqd
_refine_ls_weighting_details 'w=1/[\s^2^(Fo^2^)+(0.1000P)^2^] where P=(Fo^2^+2Fc^2^)/3'
_refine_ls_weighting_scheme calc
_refine_ls_wR_factor_gt 0.3318
_refine_ls_wR_factor_ref 0.3544
_reflns_Friedel_coverage 0.000
_reflns_number_gt 5670
_reflns_number_total 9080
_reflns_threshold_expression 'I > 2\s(I)'
_cod_data_source_file c9nj03961a2.cif
_cod_data_source_block BZNAPSO4
_cod_depositor_comments 'Adding full bibliography for 7058838--7058839.cif.'
_cod_original_cell_volume 2573.9(14)
_cod_database_code 7058839
_shelx_shelxl_version_number 2014/7
_shelx_space_group_comment
;
The symmetry employed for this shelxl refinement is uniquely defined
by the following loop, which should always be used as a source of
symmetry information in preference to the above space-group names.
They are only intended as comments.
;

loop_
_space_group_symop_operation_xyz
'x, y, z'
'-x, -y, -z'

loop_
_atom_site_label
_atom_site_type_symbol
_atom_site_fract_x
_atom_site_fract_y
_atom_site_fract_z
_atom_site_U_iso_or_equiv
_atom_site_adp_type
_atom_site_occupancy
_atom_site_site_symmetry_order
_atom_site_calc_flag
_atom_site_refinement_flags_posn
_atom_site_refinement_flags_adp
S1 S 0.49332(15) 0.02299(13) 0.65241(12) 0.0352(5) Uani 1 1 d . .
S2 S 0.99245(15) 0.54254(13) 0.65340(12) 0.0348(5) Uani 1 1 d . .
O1 O 0.0953(4) 0.1680(4) 0.4834(3) 0.0413(13) Uani 1 1 d . .
O7 O 0.9385(4) 0.6407(4) 0.6333(3) 0.0405(13) Uani 1 1 d . .
O5 O 0.4383(4) -0.0832(3) 0.6312(3) 0.0394(13) Uani 1 1 d . .
O2 O 0.4053(4) 0.6733(4) 0.5150(3) 0.0416(13) Uani 1 1 d . .
O8 O 1.0967(4) 0.5392(4) 0.6281(3) 0.0438(13) Uani 1 1 d . .
O4 O 0.5978(4) 0.0158(3) 0.6283(3) 0.0448(13) Uani 1 1 d . .
N3 N 0.2656(4) 0.2347(4) 0.4887(3) 0.0283(13) Uani 1 1 d . .
O9 O 0.9123(5) 0.4565(4) 0.6044(4) 0.0583(16) Uani 1 1 d . .
N9 N 0.2335(4) 0.7378(4) 0.5092(3) 0.0297(13) Uani 1 1 d . .
O3 O 0.4141(5) 0.0885(4) 0.6033(3) 0.0544(15) Uani 1 1 d . .
N4 N 0.3958(5) 0.2122(4) 0.3203(4) 0.0340(14) Uani 1 1 d . .
H4N H 0.4577 0.1801 0.3347 0.041 Uiso 1 1 calc R U
N2 N 0.2193(5) 0.3820(4) 0.6799(4) 0.0344(14) Uani 1 1 d . .
H2N H 0.1723 0.4286 0.6649 0.041 Uiso 1 1 calc R U
N10 N 0.2771(5) 0.8046(4) 0.3173(4) 0.0368(15) Uani 1 1 d . .
H10N H 0.3223 0.8590 0.3322 0.044 Uiso 1 1 calc R U
N12 N 0.3099(5) 0.6184(4) 0.5977(4) 0.0344(14) Uani 1 1 d . .
H12N H 0.2441 0.6136 0.6046 0.041 Uiso 1 1 calc R U
O10 O 1.0222(5) 0.5429(4) 0.7437(3) 0.0566(15) Uani 1 1 d . .
N1 N 0.3342(5) 0.2577(4) 0.6741(3) 0.0330(14) Uani 1 1 d . .
H1N H 0.3727 0.2117 0.6547 0.040 Uiso 1 1 calc R U
N8 N 0.1040(5) 0.7881(4) 0.6782(4) 0.0383(15) Uani 1 1 d . .
H8N H 0.0423 0.7493 0.6638 0.046 Uiso 1 1 calc R U
N7 N 0.2538(5) 0.8682(4) 0.6695(4) 0.0373(15) Uani 1 1 d . .
H7N H 0.3032 0.8892 0.6490 0.045 Uiso 1 1 calc R U
N6 N 0.1905(5) 0.0764(4) 0.4018(4) 0.0356(14) Uani 1 1 d . .
H6N H 0.2563 0.0681 0.3952 0.043 Uiso 1 1 calc R U
N5 N 0.2470(5) 0.2949(4) 0.3290(4) 0.0343(14) Uani 1 1 d . .
H5N H 0.1973 0.3243 0.3494 0.041 Uiso 1 1 calc R U
O6 O 0.5227(5) 0.0598(4) 0.7436(3) 0.0592(16) Uani 1 1 d . .
N11 N 0.1661(5) 0.6811(4) 0.3232(4) 0.0393(15) Uani 1 1 d . .
H11N H 0.1289 0.6426 0.3432 0.047 Uiso 1 1 calc R U
C45 C 0.3999(6) 0.5683(5) 0.6468(4) 0.0325(16) Uani 1 1 d . .
C7 C 0.2653(5) 0.3207(5) 0.6296(4) 0.0303(16) Uani 1 1 d . .
C17 C 0.1793(5) 0.1587(5) 0.4605(4) 0.0270(15) Uani 1 1 d . .
C10 C 0.3371(5) 0.2468(5) 0.3714(5) 0.0310(16) Uani 1 1 d . .
C8 C 0.2448(5) 0.3267(5) 0.5382(4) 0.0274(15) Uani 1 1 d . .
H8A H 0.1660 0.3431 0.5129 0.033 Uiso 1 1 calc R U
H8B H 0.2938 0.3826 0.5356 0.033 Uiso 1 1 calc R U
C43 C 0.2372(6) 0.7450(5) 0.2357(5) 0.0337(17) Uani 1 1 d . .
C1 C 0.2605(6) 0.3575(5) 0.7610(5) 0.0363(17) Uani 1 1 d . .
C19 C 0.0291(6) -0.0362(5) 0.3879(4) 0.0385(18) Uani 1 1 d . .
H19 H 0.0389 -0.0159 0.4452 0.046 Uiso 1 1 calc R U
C44 C 0.3204(6) 0.6749(5) 0.5392(4) 0.0317(16) Uani 1 1 d . .
C37 C 0.2346(6) 0.7641(5) 0.3671(4) 0.0327(17) Uani 1 1 d . .
C35 C 0.1343(6) 0.7481(5) 0.5364(5) 0.0350(17) Uani 1 1 d . .
H35A H 0.0992 0.6804 0.5306 0.042 Uiso 1 1 calc R U
H35B H 0.0788 0.7864 0.4999 0.042 Uiso 1 1 calc R U
C6 C 0.3332(6) 0.2790(5) 0.7575(4) 0.0316(16) Uani 1 1 d . .
C36 C 0.2559(6) 0.8094(5) 0.4593(4) 0.0312(16) Uani 1 1 d . .
H36A H 0.3351 0.8359 0.4845 0.037 Uiso 1 1 calc R U
H36B H 0.2079 0.8670 0.4622 0.037 Uiso 1 1 calc R U
C18 C 0.0983(6) 0.0055(5) 0.3524(5) 0.0350(17) Uani 1 1 d . .
C34 C 0.1638(6) 0.8021(5) 0.6271(5) 0.0342(17) Uani 1 1 d . .
C46 C 0.4738(6) 0.5120(6) 0.6141(5) 0.0444(19) Uani 1 1 d . .
H46 H 0.4636 0.5057 0.5566 0.053 Uiso 1 1 calc R U
C12 C 0.2475(6) 0.2890(5) 0.2459(4) 0.0336(17) Uani 1 1 d . .
C23 C 0.0814(6) -0.0226(5) 0.2630(4) 0.0327(16) Uani 1 1 d . .
C50 C 0.4166(6) 0.5782(5) 0.7373(4) 0.0347(17) Uani 1 1 d . .
C11 C 0.3425(6) 0.2354(5) 0.2403(5) 0.0381(18) Uani 1 1 d . .
C24 C 0.1470(7) 0.0194(6) 0.2208(5) 0.046(2) Uani 1 1 d . .
H24 H 0.2076 0.0668 0.2519 0.055 Uiso 1 1 calc R U
C38 C 0.1653(6) 0.6677(5) 0.2398(5) 0.0378(18) Uani 1 1 d . .
C28 C 0.2542(6) 0.8977(5) 0.7540(5) 0.0390(18) Uani 1 1 d . .
C2 C 0.2373(7) 0.3971(6) 0.8351(5) 0.0438(19) Uani 1 1 d . .
H2 H 0.1875 0.4494 0.8370 0.053 Uiso 1 1 calc R U
C9 C 0.3669(5) 0.2327(5) 0.4622(4) 0.0324(16) Uani 1 1 d . .
H9A H 0.4016 0.1675 0.4686 0.039 Uiso 1 1 calc R U
H9B H 0.4224 0.2869 0.4986 0.039 Uiso 1 1 calc R U
C5 C 0.3889(7) 0.2369(6) 0.8278(5) 0.046(2) Uani 1 1 d . .
H5 H 0.4392 0.1851 0.8258 0.055 Uiso 1 1 calc R U
C33 C 0.1580(6) 0.8468(5) 0.7590(5) 0.0419(19) Uani 1 1 d . .
C22 C -0.0103(6) -0.0966(5) 0.2141(5) 0.0408(19) Uani 1 1 d . .
C49 C 0.5069(6) 0.5249(6) 0.7865(5) 0.044(2) Uani 1 1 d . .
C42 C 0.2589(7) 0.7570(6) 0.1617(5) 0.051(2) Uani 1 1 d . .
H42 H 0.3091 0.8091 0.1610 0.061 Uiso 1 1 calc R U
C3 C 0.2918(7) 0.3546(6) 0.9048(5) 0.053(2) Uani 1 1 d . .
H3 H 0.2793 0.3787 0.9558 0.063 Uiso 1 1 calc R U
C16 C 0.3632(7) 0.2103(6) 0.1640(5) 0.051(2) Uani 1 1 d . .
H16 H 0.4262 0.1742 0.1596 0.061 Uiso 1 1 calc R U
C21 C -0.0804(7) -0.1358(6) 0.2537(6) 0.057(2) Uani 1 1 d . .
H21 H -0.1436 -0.1803 0.2220 0.068 Uiso 1 1 calc R U
C4 C 0.3663(7) 0.2752(7) 0.9009(5) 0.054(2) Uani 1 1 d . .
H4 H 0.4013 0.2478 0.9495 0.065 Uiso 1 1 calc R U
C52 C 0.3638(8) 0.6433(7) 0.8613(5) 0.061(2) Uani 1 1 d . .
H52 H 0.3180 0.6829 0.8869 0.073 Uiso 1 1 calc R U
C47 C 0.5639(7) 0.4640(6) 0.6652(6) 0.052(2) Uani 1 1 d . .
H47 H 0.6137 0.4279 0.6414 0.062 Uiso 1 1 calc R U
C51 C 0.3469(6) 0.6368(6) 0.7764(5) 0.0417(18) Uani 1 1 d . .
H51 H 0.2884 0.6718 0.7441 0.050 Uiso 1 1 calc R U
C39 C 0.1090(7) 0.5956(6) 0.1673(5) 0.050(2) Uani 1 1 d . .
H39 H 0.0595 0.5432 0.1685 0.060 Uiso 1 1 calc R U
C20 C -0.0553(9) -0.1084(5) 0.3383(5) 0.067(3) Uani 1 1 d . .
H20 H -0.0980 -0.1405 0.3644 0.081 Uiso 1 1 calc R U
C41 C 0.2011(8) 0.6864(7) 0.0889(6) 0.064(3) Uani 1 1 d . .
H41 H 0.2094 0.6927 0.0372 0.077 Uiso 1 1 calc R U
C40 C 0.1304(8) 0.6059(7) 0.0934(6) 0.059(2) Uani 1 1 d . .
H40 H 0.0964 0.5574 0.0448 0.071 Uiso 1 1 calc R U
C48 C 0.5796(7) 0.4695(6) 0.7480(6) 0.058(2) Uani 1 1 d . .
H48 H 0.6395 0.4362 0.7806 0.069 Uiso 1 1 calc R U
C13 C 0.1695(7) 0.3195(6) 0.1756(5) 0.054(2) Uani 1 1 d . .
H13 H 0.1060 0.3553 0.1794 0.064 Uiso 1 1 calc R U
C27 C -0.0279(7) -0.1256(6) 0.1258(5) 0.055(2) Uani 1 1 d . .
H27 H -0.0854 -0.1755 0.0935 0.066 Uiso 1 1 calc R U
C29 C 0.3288(8) 0.9595(6) 0.8233(6) 0.059(2) Uani 1 1 d . .
H29 H 0.3918 0.9948 0.8196 0.070 Uiso 1 1 calc R U
C54 C 0.5207(8) 0.5312(7) 0.8740(6) 0.062(2) Uani 1 1 d . .
H54 H 0.5775 0.4956 0.9071 0.074 Uiso 1 1 calc R U
C32 C 0.1338(8) 0.8544(7) 0.8339(6) 0.057(2) Uani 1 1 d . .
H32 H 0.0699 0.8199 0.8369 0.068 Uiso 1 1 calc R U
C25 C 0.1244(8) -0.0071(7) 0.1379(6) 0.062(2) Uani 1 1 d . .
H25 H 0.1675 0.0248 0.1120 0.074 Uiso 1 1 calc R U
C14 C 0.1912(8) 0.2936(7) 0.0993(6) 0.065(3) Uani 1 1 d . .
H14 H 0.1410 0.3118 0.0503 0.079 Uiso 1 1 calc R U
C53 C 0.4528(9) 0.5881(8) 0.9094(6) 0.065(3) Uani 1 1 d . .
H53 H 0.4642 0.5916 0.9669 0.079 Uiso 1 1 calc R U
C30 C 0.3064(9) 0.9673(7) 0.8994(6) 0.072(3) Uani 1 1 d . .
H30 H 0.3566 1.0072 0.9481 0.087 Uiso 1 1 calc R U
C26 C 0.0371(8) -0.0821(7) 0.0873(6) 0.063(2) Uani 1 1 d . .
H26 H 0.0244 -0.1012 0.0295 0.076 Uiso 1 1 calc R U
C15 C 0.2863(9) 0.2413(7) 0.0958(6) 0.066(3) Uani 1 1 d . .
H15 H 0.2987 0.2263 0.0438 0.079 Uiso 1 1 calc R U
C31 C 0.2101(9) 0.9164(8) 0.9043(7) 0.074(3) Uani 1 1 d . .
H31 H 0.1969 0.9242 0.9560 0.089 Uiso 1 1 calc R U

loop_
_atom_site_aniso_label
_atom_site_aniso_U_11
_atom_site_aniso_U_22
_atom_site_aniso_U_33
_atom_site_aniso_U_23
_atom_site_aniso_U_13
_atom_site_aniso_U_12
S1 0.0269(10) 0.0297(10) 0.0507(12) 0.0040(8) 0.0169(8) 0.0006(7)
S2 0.0291(10) 0.0319(10) 0.0501(12) 0.0156(8) 0.0180(8) 0.0047(7)
O1 0.030(3) 0.042(3) 0.056(3) 0.005(2) 0.022(2) 0.003(2)
O7 0.031(3) 0.041(3) 0.058(3) 0.027(2) 0.018(2) 0.012(2)
O5 0.025(3) 0.030(3) 0.066(4) 0.007(2) 0.018(2) -0.003(2)
O2 0.028(3) 0.049(3) 0.059(3) 0.020(3) 0.025(2) 0.006(2)
O8 0.034(3) 0.044(3) 0.068(4) 0.024(3) 0.030(3) 0.012(2)
O4 0.036(3) 0.034(3) 0.071(4) 0.003(2) 0.028(3) -0.003(2)
N3 0.021(3) 0.025(3) 0.042(4) 0.003(2) 0.015(3) 0.007(2)
O9 0.063(4) 0.041(3) 0.071(4) 0.007(3) 0.023(3) -0.017(3)
N9 0.024(3) 0.030(3) 0.043(4) 0.016(3) 0.016(3) 0.006(2)
O3 0.064(4) 0.044(3) 0.062(4) 0.017(3) 0.026(3) 0.020(3)
N4 0.023(3) 0.033(3) 0.049(4) 0.012(3) 0.014(3) 0.007(2)
N2 0.035(3) 0.029(3) 0.048(4) 0.011(3) 0.024(3) 0.015(3)
N10 0.037(4) 0.035(3) 0.042(4) 0.010(3) 0.016(3) -0.008(3)
N12 0.024(3) 0.044(3) 0.043(4) 0.019(3) 0.017(3) 0.005(3)
O10 0.054(4) 0.070(4) 0.054(4) 0.028(3) 0.020(3) 0.014(3)
N1 0.028(3) 0.033(3) 0.040(4) 0.005(3) 0.015(3) 0.011(3)
N8 0.027(3) 0.034(3) 0.063(4) 0.016(3) 0.024(3) 0.004(3)
N7 0.032(3) 0.036(3) 0.046(4) 0.006(3) 0.017(3) 0.001(3)
N6 0.019(3) 0.043(3) 0.043(4) -0.002(3) 0.013(3) 0.001(3)
N5 0.031(3) 0.038(3) 0.039(4) 0.015(3) 0.015(3) 0.003(3)
O6 0.057(4) 0.069(4) 0.046(4) -0.004(3) 0.017(3) -0.007(3)
N11 0.042(4) 0.030(3) 0.049(4) 0.012(3) 0.018(3) -0.009(3)
C45 0.024(4) 0.028(4) 0.044(4) 0.011(3) 0.007(3) 0.003(3)
C7 0.021(3) 0.026(3) 0.044(4) 0.008(3) 0.010(3) 0.003(3)
C17 0.023(4) 0.029(4) 0.040(4) 0.013(3) 0.022(3) 0.011(3)
C10 0.023(4) 0.026(3) 0.052(5) 0.013(3) 0.021(3) -0.001(3)
C8 0.022(3) 0.026(3) 0.033(4) 0.008(3) 0.007(3) 0.003(3)
C43 0.026(4) 0.039(4) 0.041(4) 0.010(3) 0.016(3) 0.006(3)
C1 0.034(4) 0.037(4) 0.044(5) 0.006(3) 0.020(4) 0.002(3)
C19 0.051(5) 0.034(4) 0.028(4) 0.005(3) 0.009(3) -0.004(3)
C44 0.025(4) 0.034(4) 0.036(4) 0.002(3) 0.013(3) -0.003(3)
C37 0.026(4) 0.029(4) 0.044(4) 0.020(3) 0.006(3) 0.006(3)
C35 0.025(4) 0.032(4) 0.056(5) 0.014(3) 0.021(3) 0.008(3)
C6 0.031(4) 0.033(4) 0.032(4) 0.007(3) 0.012(3) 0.006(3)
C36 0.024(4) 0.026(3) 0.044(4) 0.009(3) 0.011(3) 0.002(3)
C18 0.027(4) 0.031(4) 0.048(5) 0.009(3) 0.012(3) -0.002(3)
C34 0.029(4) 0.029(4) 0.057(5) 0.013(3) 0.028(4) 0.011(3)
C46 0.033(4) 0.043(4) 0.053(5) -0.004(4) 0.015(4) 0.013(4)
C12 0.027(4) 0.040(4) 0.040(4) 0.021(3) 0.012(3) 0.005(3)
C23 0.027(4) 0.031(4) 0.039(4) 0.007(3) 0.008(3) 0.004(3)
C50 0.029(4) 0.032(4) 0.037(4) 0.012(3) 0.002(3) -0.002(3)
C11 0.037(4) 0.036(4) 0.047(5) 0.010(3) 0.019(4) -0.003(3)
C24 0.041(5) 0.045(4) 0.058(6) 0.013(4) 0.025(4) -0.001(4)
C38 0.033(4) 0.033(4) 0.051(5) 0.011(3) 0.017(4) 0.001(3)
C28 0.031(4) 0.041(4) 0.055(5) 0.020(4) 0.022(4) 0.006(3)
C2 0.050(5) 0.040(4) 0.046(5) 0.006(4) 0.024(4) 0.009(4)
C9 0.019(3) 0.033(4) 0.049(5) 0.009(3) 0.015(3) 0.004(3)
C5 0.042(5) 0.036(4) 0.062(6) 0.015(4) 0.019(4) 0.013(4)
C33 0.041(5) 0.036(4) 0.058(5) 0.012(4) 0.027(4) 0.012(3)
C22 0.030(4) 0.032(4) 0.047(5) -0.002(3) 0.001(3) -0.001(3)
C49 0.030(4) 0.040(4) 0.059(5) 0.016(4) 0.006(4) -0.001(3)
C42 0.056(5) 0.043(4) 0.061(6) 0.014(4) 0.029(5) 0.002(4)
C3 0.055(5) 0.054(5) 0.051(5) 0.007(4) 0.022(4) 0.008(4)
C16 0.051(5) 0.054(5) 0.056(6) 0.013(4) 0.028(4) 0.005(4)
C21 0.042(5) 0.051(5) 0.064(6) 0.016(4) -0.004(4) -0.011(4)
C4 0.056(5) 0.065(6) 0.042(5) 0.027(4) 0.009(4) 0.000(5)
C52 0.064(6) 0.067(6) 0.046(6) 0.008(5) 0.013(5) 0.005(5)
C47 0.057(6) 0.046(5) 0.060(6) 0.013(4) 0.029(5) 0.023(4)
C51 0.039(4) 0.043(4) 0.047(5) 0.013(4) 0.017(4) 0.016(4)
C39 0.052(5) 0.045(5) 0.054(5) 0.010(4) 0.019(4) -0.004(4)
C20 0.125(9) 0.027(4) 0.036(5) 0.009(4) 0.006(5) -0.025(5)
C41 0.083(7) 0.069(6) 0.047(6) 0.015(5) 0.030(5) -0.014(5)
C40 0.066(6) 0.055(5) 0.055(6) 0.008(4) 0.019(5) 0.000(4)
C48 0.043(5) 0.051(5) 0.082(7) 0.026(5) 0.018(5) 0.018(4)
C13 0.054(5) 0.059(5) 0.054(6) 0.028(4) 0.018(4) 0.010(4)
C27 0.049(5) 0.053(5) 0.053(6) 0.001(4) 0.009(4) -0.002(4)
C29 0.055(6) 0.044(5) 0.076(7) -0.006(5) 0.027(5) -0.009(4)
C54 0.054(6) 0.076(6) 0.046(6) 0.023(5) -0.002(5) 0.002(5)
C32 0.057(6) 0.055(5) 0.066(6) 0.011(5) 0.031(5) 0.012(4)
C25 0.063(6) 0.065(6) 0.061(6) 0.014(5) 0.025(5) -0.009(5)
C14 0.066(6) 0.084(7) 0.057(6) 0.037(5) 0.023(5) 0.018(5)
C53 0.079(7) 0.079(7) 0.035(5) 0.016(5) 0.012(5) -0.008(6)
C30 0.074(7) 0.067(6) 0.062(6) -0.022(5) 0.021(5) -0.010(5)
C26 0.079(7) 0.068(6) 0.045(5) 0.008(5) 0.025(5) 0.011(5)
C15 0.077(7) 0.081(7) 0.063(6) 0.031(5) 0.045(6) 0.015(6)
C31 0.088(8) 0.071(6) 0.075(7) 0.002(5) 0.047(6) 0.005(6)

loop_
_atom_type_symbol
_atom_type_description
_atom_type_scat_dispersion_real
_atom_type_scat_dispersion_imag
_atom_type_scat_source
C C 0.0033 0.0016 'International Tables Vol C Tables 4.2.6.8 and 6.1.1.4'
H H 0.0000 0.0000 'International Tables Vol C Tables 4.2.6.8 and 6.1.1.4'
N N 0.0061 0.0033 'International Tables Vol C Tables 4.2.6.8 and 6.1.1.4'
O O 0.0106 0.0060 'International Tables Vol C Tables 4.2.6.8 and 6.1.1.4'
S S 0.1246 0.1234 'International Tables Vol C Tables 4.2.6.8 and 6.1.1.4'

loop_
_geom_angle_atom_site_label_1
_geom_angle_atom_site_label_2
_geom_angle_atom_site_label_3
_geom_angle
O3 S1 O6 111.7(3)
O3 S1 O4 110.4(3)
O6 S1 O4 110.3(3)
O3 S1 O5 108.6(3)
O6 S1 O5 109.0(3)
O4 S1 O5 106.7(3)
O10 S2 O9 111.1(3)
O10 S2 O8 110.6(3)
O9 S2 O8 110.2(3)
O10 S2 O7 109.4(3)
O9 S2 O7 108.9(3)
O8 S2 O7 106.5(3)
C17 N3 C8 116.0(5)
C17 N3 C9 124.4(5)
C8 N3 C9 119.1(5)
C44 N9 C35 123.8(5)
C44 N9 C36 115.9(5)
C35 N9 C36 119.4(5)
C10 N4 C11 109.9(6)
C10 N4 H4N 125.0
C11 N4 H4N 125.0
C7 N2 C1 108.4(6)
C7 N2 H2N 125.8
C1 N2 H2N 125.8
C37 N10 C43 109.1(6)
C37 N10 H10N 125.5
C43 N10 H10N 125.5
C44 N12 C45 123.8(6)
C44 N12 H12N 118.1
C45 N12 H12N 118.1
C7 N1 C6 108.5(6)
C7 N1 H1N 125.7
C6 N1 H1N 125.7
C34 N8 C33 109.2(6)
C34 N8 H8N 125.4
C33 N8 H8N 125.4
C34 N7 C28 108.5(6)
C34 N7 H7N 125.7
C28 N7 H7N 125.7
C17 N6 C18 122.6(6)
C17 N6 H6N 118.7
C18 N6 H6N 118.7
C10 N5 C12 108.3(6)
C10 N5 H5N 125.9
C12 N5 H5N 125.9
C37 N11 C38 108.2(5)
C37 N11 H11N 125.9
C38 N11 H11N 125.9
C46 C45 N12 123.1(7)
C46 C45 C50 118.9(6)
N12 C45 C50 118.1(6)
N1 C7 N2 109.6(6)
N1 C7 C8 126.2(6)
N2 C7 C8 124.1(6)
O1 C17 N3 120.3(6)
O1 C17 N6 123.2(6)
N3 C17 N6 116.4(5)
N4 C10 N5 109.2(6)
N4 C10 C9 125.0(6)
N5 C10 C9 125.7(6)
N3 C8 C7 114.5(5)
N3 C8 H8A 108.6
C7 C8 H8A 108.6
N3 C8 H8B 108.6
C7 C8 H8B 108.6
H8A C8 H8B 107.6
C38 C43 C42 123.7(7)
C38 C43 N10 106.0(6)
C42 C43 N10 130.3(6)
C6 C1 C2 122.1(7)
C6 C1 N2 106.9(6)
C2 C1 N2 130.9(7)
C18 C19 C20 119.1(7)
C18 C19 H19 120.5
C20 C19 H19 120.5
O2 C44 N12 122.8(6)
O2 C44 N9 119.9(6)
N12 C44 N9 117.2(6)
N10 C37 N11 109.9(6)
N10 C37 C36 124.0(6)
N11 C37 C36 125.9(6)
N9 C35 C34 112.3(5)
N9 C35 H35A 109.1
C34 C35 H35A 109.1
N9 C35 H35B 109.1
C34 C35 H35B 109.1
H35A C35 H35B 107.9
C5 C6 C1 121.7(7)
C5 C6 N1 131.8(7)
C1 C6 N1 106.6(6)
N9 C36 C37 114.5(5)
N9 C36 H36A 108.6
C37 C36 H36A 108.6
N9 C36 H36B 108.6
C37 C36 H36B 108.6
H36A C36 H36B 107.6
C19 C18 N6 121.3(6)
C19 C18 C23 120.9(6)
N6 C18 C23 117.7(6)
N7 C34 N8 109.7(6)
N7 C34 C35 126.0(6)
N8 C34 C35 124.3(6)
C45 C46 C47 121.6(8)
C45 C46 H46 119.2
C47 C46 H46 119.2
C13 C12 C11 121.7(7)
C13 C12 N5 131.3(7)
C11 C12 N5 106.8(6)
C24 C23 C22 118.2(7)
C24 C23 C18 124.5(6)
C22 C23 C18 117.2(6)
C51 C50 C49 119.7(7)
C51 C50 C45 122.5(6)
C49 C50 C45 117.8(7)
C16 C11 N4 132.9(7)
C16 C11 C12 121.3(7)
N4 C11 C12 105.7(6)
C25 C24 C23 121.5(7)
C25 C24 H24 119.2
C23 C24 H24 119.2
C43 C38 N11 106.8(6)
C43 C38 C39 120.3(7)
N11 C38 C39 133.0(6)
C29 C28 C33 121.5(8)
C29 C28 N7 132.1(7)
C33 C28 N7 106.4(6)
C3 C2 C1 116.2(8)
C3 C2 H2 121.9
C1 C2 H2 121.9
N3 C9 C10 111.4(5)
N3 C9 H9A 109.4
C10 C9 H9A 109.4
N3 C9 H9B 109.4
C10 C9 H9B 109.4
H9A C9 H9B 108.0
C4 C5 C6 116.6(7)
C4 C5 H5 121.7
C6 C5 H5 121.7
C32 C33 C28 122.2(8)
C32 C33 N8 131.5(7)
C28 C33 N8 106.2(6)
C21 C22 C27 122.6(7)
C21 C22 C23 119.4(7)
C27 C22 C23 118.0(7)
C48 C49 C54 122.5(8)
C48 C49 C50 119.6(8)
C54 C49 C50 117.9(8)
C41 C42 C43 116.2(7)
C41 C42 H42 121.9
C43 C42 H42 121.9
C2 C3 C4 121.4(8)
C2 C3 H3 119.3
C4 C3 H3 119.3
C15 C16 C11 116.3(8)
C15 C16 H16 121.9
C11 C16 H16 121.9
C20 C21 C22 119.3(7)
C20 C21 H21 120.4
C22 C21 H21 120.4
C5 C4 C3 122.0(7)
C5 C4 H4 119.0
C3 C4 H4 119.0
C51 C52 C53 118.6(9)
C51 C52 H52 120.7
C53 C52 H52 120.7
C48 C47 C46 120.9(8)
C48 C47 H47 119.6
C46 C47 H47 119.6
C52 C51 C50 121.1(7)
C52 C51 H51 119.4
C50 C51 H51 119.4
C40 C39 C38 116.7(7)
C40 C39 H39 121.6
C38 C39 H39 121.6
C21 C20 C19 123.8(8)
C21 C20 H20 118.1
C19 C20 H20 118.1
C42 C41 C40 120.2(8)
C42 C41 H41 119.9
C40 C41 H41 119.9
C39 C40 C41 122.8(8)
C39 C40 H40 118.6
C41 C40 H40 118.6
C47 C48 C49 121.2(8)
C47 C48 H48 119.4
C49 C48 H48 119.4
C12 C13 C14 116.5(8)
C12 C13 H13 121.8
C14 C13 H13 121.8
C26 C27 C22 121.8(8)
C26 C27 H27 119.1
C22 C27 H27 119.1
C28 C29 C30 117.0(8)
C28 C29 H29 121.5
C30 C29 H29 121.5
C53 C54 C49 120.9(8)
C53 C54 H54 119.6
C49 C54 H54 119.6
C33 C32 C31 116.3(8)
C33 C32 H32 121.9
C31 C32 H32 121.9
C24 C25 C26 122.3(8)
C24 C25 H25 118.8
C26 C25 H25 118.8
C15 C14 C13 120.5(8)
C15 C14 H14 119.7
C13 C14 H14 119.7
C54 C53 C52 121.8(8)
C54 C53 H53 119.1
C52 C53 H53 119.1
C29 C30 C31 121.4(9)
C29 C30 H30 119.3
C31 C30 H30 119.3
C27 C26 C25 118.1(8)
C27 C26 H26 121.0
C25 C26 H26 121.0
C16 C15 C14 123.8(8)
C16 C15 H15 118.1
C14 C15 H15 118.1
C32 C31 C30 121.5(9)
C32 C31 H31 119.2
C30 C31 H31 119.2

loop_
_geom_bond_atom_site_label_1
_geom_bond_atom_site_label_2
_geom_bond_distance
S1 O3 1.455(5)
S1 O6 1.461(6)
S1 O4 1.473(5)
S1 O5 1.494(4)
S2 O10 1.450(6)
S2 O9 1.453(5)
S2 O8 1.482(5)
S2 O7 1.500(5)
O1 C17 1.218(7)
O2 C44 1.241(7)
N3 C17 1.371(8)
N3 C8 1.430(8)
N3 C9 1.457(8)
N9 C44 1.377(8)
N9 C35 1.441(8)
N9 C36 1.451(7)
N4 C10 1.324(8)
N4 C11 1.388(9)
N4 H4N 0.8600
N2 C7 1.337(8)
N2 C1 1.394(9)
N2 H2N 0.8600
N10 C37 1.307(8)
N10 C43 1.402(9)
N10 H10N 0.8600
N12 C44 1.373(8)
N12 C45 1.398(8)
N12 H12N 0.8600
N1 C7 1.336(8)
N1 C6 1.396(8)
N1 H1N 0.8600
N8 C34 1.340(8)
N8 C33 1.404(10)
N8 H8N 0.8600
N7 C34 1.336(8)
N7 C28 1.417(9)
N7 H7N 0.8600
N6 C17 1.386(8)
N6 C18 1.411(8)
N6 H6N 0.8600
N5 C10 1.341(8)
N5 C12 1.397(8)
N5 H5N 0.8600
N11 C37 1.338(8)
N11 C38 1.391(9)
N11 H11N 0.8600
C45 C46 1.373(10)
C45 C50 1.460(9)
C7 C8 1.501(9)
C10 C9 1.505(9)
C8 H8A 0.9700
C8 H8B 0.9700
C43 C38 1.377(9)
C43 C42 1.397(10)
C1 C6 1.380(9)
C1 C2 1.394(10)
C19 C18 1.355(9)
C19 C20 1.366(10)
C19 H19 0.9300
C37 C36 1.511(9)
C35 C34 1.505(10)
C35 H35A 0.9700
C35 H35B 0.9700
C6 C5 1.376(10)
C36 H36A 0.9700
C36 H36B 0.9700
C18 C23 1.442(9)
C46 C47 1.397(11)
C46 H46 0.9300
C12 C13 1.389(10)
C12 C11 1.394(10)
C23 C24 1.407(9)
C23 C22 1.429(9)
C50 C51 1.407(10)
C50 C49 1.426(10)
C11 C16 1.383(10)
C24 C25 1.323(11)
C24 H24 0.9300
C38 C39 1.398(10)
C28 C29 1.367(11)
C28 C33 1.397(9)
C2 C3 1.368(11)
C2 H2 0.9300
C9 H9A 0.9700
C9 H9B 0.9700
C5 C4 1.372(11)
C5 H5 0.9300
C33 C32 1.381(11)
C22 C21 1.399(11)
C22 C27 1.423(11)
C49 C48 1.411(11)
C49 C54 1.422(11)
C42 C41 1.393(11)
C42 H42 0.9300
C3 C4 1.403(12)
C3 H3 0.9300
C16 C15 1.363(12)
C16 H16 0.9300
C21 C20 1.347(11)
C21 H21 0.9300
C4 H4 0.9300
C52 C51 1.372(10)
C52 C53 1.424(13)
C52 H52 0.9300
C47 C48 1.340(11)
C47 H47 0.9300
C51 H51 0.9300
C39 C40 1.386(11)
C39 H39 0.9300
C20 H20 0.9300
C41 C40 1.403(11)
C41 H41 0.9300
C40 H40 0.9300
C48 H48 0.9300
C13 C14 1.391(12)
C13 H13 0.9300
C27 C26 1.365(11)
C27 H27 0.9300
C29 C30 1.391(12)
C29 H29 0.9300
C54 C53 1.344(13)
C54 H54 0.9300
C32 C31 1.387(13)
C32 H32 0.9300
C25 C26 1.411(12)
C25 H25 0.9300
C14 C15 1.377(12)
C14 H14 0.9300
C53 H53 0.9300
C30 C31 1.398(13)
C30 H30 0.9300
C26 H26 0.9300
C15 H15 0.9300
C31 H31 0.9300
